data_1515061
loop_
_publ_author_name
'Ch\'avez, Patricia'
'Kirsch, Jonathan'
'H\"ovelmann, Claas H.'
'Streuff, Jan'
'Mart\'inez-Belmonte, Marta'
'Escudero-Ad\'an, Eduardo C.'
'Martin, Eddy'
'Mu\~niz, Kilian'

_publ_section_title
;
 Metal-free diamination of alkenes employing bromide catalysis
;
_journal_issue 7
_journal_name_full 'Chemical Science'
_journal_page_first 2375
_journal_paper_doi 10.1039/c2sc20242e
_journal_volume 3
_journal_year 2012
_chemical_formula_sum 'C15 H20 N2 O4 S'
_chemical_formula_weight 324.39
_chemical_name_systematic
;
?
;
_space_group_IT_number 14
_symmetry_cell_setting monoclinic
_symmetry_space_group_name_Hall '-P 2yn'
_symmetry_space_group_name_H-M 'P 1 21/n 1'
_atom_sites_solution_hydrogens geom
_atom_sites_solution_primary direct
_atom_sites_solution_secondary difmap
_audit_creation_method SHELXL-97
_cell_angle_alpha 90.00
_cell_angle_beta 97.101(4)
_cell_angle_gamma 90.00
_cell_formula_units_Z 4
_cell_length_a 5.8032(8)
_cell_length_b 20.518(3)
_cell_length_c 12.8411(17)
_cell_measurement_reflns_used 9874
_cell_measurement_temperature 100(2)
_cell_measurement_theta_max 29.45
_cell_measurement_theta_min 2.55
_cell_volume 1517.3(4)
_computing_cell_refinement 'Bruker APEX2 v2009.1-0'
_computing_data_collection 'Bruker APEX2 v2009.1-0'
_computing_data_reduction 'Bruker SAINT V7.60A'
_computing_molecular_graphics 'Bruker SHELXTL'
_computing_publication_material 'Bruker SHELXTL'
_computing_structure_refinement 'SHELXS-97 (Sheldrick, 2008)'
_computing_structure_solution 'SHELXS-97 (Sheldrick, 2008)'
_diffrn_ambient_temperature 100(2)
_diffrn_detector_area_resol_mean 512
_diffrn_detector_type '4K CCD area detector APEX II'
_diffrn_measured_fraction_theta_full 1.000
_diffrn_measured_fraction_theta_max 0.953
_diffrn_measurement_device_type 'Kappa 4-axis goniometer bruker-nonius'
_diffrn_measurement_method
;
Fullsphere data collection, phi and omega scans
;
_diffrn_measurement_specimen_support 'magnetic support whith 10 micron nylon fiber cryoloop'
_diffrn_radiation_monochromator 'Multilayer Montel 200 mirrors'
_diffrn_radiation_type MoK\a
_diffrn_radiation_wavelength 0.71073
_diffrn_reflns_av_R_equivalents 0.0330
_diffrn_reflns_av_sigmaI/netI 0.0214
_diffrn_reflns_limit_h_max 7
_diffrn_reflns_limit_h_min -8
_diffrn_reflns_limit_k_max 28
_diffrn_reflns_limit_k_min -28
_diffrn_reflns_limit_l_max 17
_diffrn_reflns_limit_l_min -17
_diffrn_reflns_number 41843
_diffrn_reflns_theta_full 25.00
_diffrn_reflns_theta_max 29.89
_diffrn_reflns_theta_min 1.88
_diffrn_source 'rotating anode X-ray tube'
_diffrn_source_current 70
_diffrn_source_power 50
_diffrn_source_size '3 mm x 0.3 mm fine focus'
_diffrn_source_type 'Bruker-Nonius FR 591'
_exptl_absorpt_coefficient_mu 0.234
_exptl_absorpt_correction_T_max 0.9816
_exptl_absorpt_correction_T_min 0.9123
_exptl_absorpt_correction_type empirical
_exptl_absorpt_process_details
;
SADABS Version 2008/1 Bruker-Nonius
Blessing, Acta Cryst. (1995) A51 33-38
;
_exptl_crystal_colour yellow
_exptl_crystal_density_diffrn 1.420
_exptl_crystal_density_method 'not measured'
_exptl_crystal_description plate
_exptl_crystal_F_000 688
_exptl_crystal_size_max 0.40
_exptl_crystal_size_mid 0.20
_exptl_crystal_size_min 0.08
_refine_diff_density_max 0.450
_refine_diff_density_min -0.465
_refine_diff_density_rms 0.056
_refine_ls_extinction_method none
_refine_ls_goodness_of_fit_ref 1.072
_refine_ls_hydrogen_treatment noref
_refine_ls_matrix_type full
_refine_ls_number_parameters 202
_refine_ls_number_reflns 4176
_refine_ls_number_restraints 0
_refine_ls_restrained_S_all 1.072
_refine_ls_R_factor_all 0.0435
_refine_ls_R_factor_gt 0.0349
_refine_ls_shift/su_max 0.000
_refine_ls_shift/su_mean 0.000
_refine_ls_structure_factor_coef Fsqd
_refine_ls_weighting_details 'calc w=1/[\s^2^(Fo^2^)+(0.0390P)^2^+0.9222P] where P=(Fo^2^+2Fc^2^)/3'
_refine_ls_weighting_scheme calc
_refine_ls_wR_factor_gt 0.0869
_refine_ls_wR_factor_ref 0.0908
_reflns_number_gt 3570
_reflns_number_total 4176
_reflns_threshold_expression >2sigma(I)
_cod_data_source_file c2sc20242e.txt
_cod_data_source_block mo_pcv843_0m
_cod_depositor_comments
;
The following automatic conversions were performed:
'_diffrn_measurement_specimen_suppport' tag replaced with
'_diffrn_measurement_specimen_support'.

Automatic conversion script
Id: cif_correct_tags 1440 2010-10-19 06:21:57Z saulius 

The following automatic conversions were performed:

'_symmetry_cell_setting' value 'Monoclinic' changed to 'monoclinic'
according to
/usr/data/users/saulius/automatic-downloads/retrospective/RSC/lib/dictionaries/cif_core.dic
dictionary named 'cif_core.dic' version 2.4.2 from 2011-04-26.

Automatic conversion script
Id: cif_fix_values 2281 2013-09-26 08:29:07Z andrius 
;
_cod_original_sg_symbol_H-M P2(1)/n
_cod_database_code 1515061

loop_
_symmetry_equiv_pos_as_xyz
'x, y, z'
'-x+1/2, y+1/2, -z+1/2'
'-x, -y, -z'
'x-1/2, -y-1/2, z-1/2'

loop_
_atom_site_label
_atom_site_type_symbol
_atom_site_fract_x
_atom_site_fract_y
_atom_site_fract_z
_atom_site_U_iso_or_equiv
_atom_site_adp_type
_atom_site_occupancy
_atom_site_symmetry_multiplicity
_atom_site_calc_flag
_atom_site_refinement_flags
C1 C 0.2833(2) 0.32214(6) 0.55161(10) 0.0145(2) Uani 1 1 d .
H1A H 0.4233 0.2948 0.5690 0.017 Uiso 1 1 calc R
H1B H 0.2739 0.3542 0.6085 0.017 Uiso 1 1 calc R
C2 C 0.2845(2) 0.35609(6) 0.44456(10) 0.0134(2) Uani 1 1 d .
C3 C 0.1649(2) 0.30617(6) 0.36414(10) 0.0159(3) Uani 1 1 d .
H3A H 0.0361 0.3271 0.3184 0.019 Uiso 1 1 calc R
H3B H 0.2779 0.2887 0.3195 0.019 Uiso 1 1 calc R
C4 C 0.0728(2) 0.25175(6) 0.42832(9) 0.0127(2) Uani 1 1 d .
H4 H -0.0866 0.2383 0.3973 0.015 Uiso 1 1 calc R
C5 C 0.2375(2) 0.19166(6) 0.44427(9) 0.0124(2) Uani 1 1 d .
H5 H 0.4015 0.2060 0.4421 0.015 Uiso 1 1 calc R
C6 C 0.1747(2) 0.14033(6) 0.36153(9) 0.0126(2) Uani 1 1 d .
C7 C 0.3178(2) 0.13048(6) 0.28366(10) 0.0155(2) Uani 1 1 d .
H7 H 0.4549 0.1557 0.2833 0.019 Uiso 1 1 calc R
C8 C 0.2604(3) 0.08368(7) 0.20629(10) 0.0192(3) Uani 1 1 d .
H8 H 0.3577 0.0773 0.1529 0.023 Uiso 1 1 calc R
C9 C 0.0618(3) 0.04639(6) 0.20712(10) 0.0194(3) Uani 1 1 d .
H9 H 0.0241 0.0140 0.1549 0.023 Uiso 1 1 calc R
C10 C -0.0828(2) 0.05632(6) 0.28451(11) 0.0186(3) Uani 1 1 d .
H10 H -0.2191 0.0308 0.2850 0.022 Uiso 1 1 calc R
C11 C -0.0278(2) 0.10353(6) 0.36089(10) 0.0162(3) Uani 1 1 d .
H11 H -0.1281 0.1108 0.4128 0.019 Uiso 1 1 calc R
C12 C 0.5322(2) 0.37145(7) 0.42396(11) 0.0195(3) Uani 1 1 d .
H12A H 0.5301 0.3888 0.3528 0.029 Uiso 1 1 calc R
H12B H 0.6256 0.3315 0.4310 0.029 Uiso 1 1 calc R
H12C H 0.6000 0.4038 0.4749 0.029 Uiso 1 1 calc R
C13 C 0.1419(2) 0.41904(6) 0.44177(11) 0.0171(3) Uani 1 1 d .
H13A H 0.2214 0.4507 0.4909 0.026 Uiso 1 1 calc R
H13B H -0.0120 0.4095 0.4620 0.026 Uiso 1 1 calc R
H13C H 0.1251 0.4372 0.3706 0.026 Uiso 1 1 calc R
C14 C 0.3305(2) 0.11847(6) 0.60351(10) 0.0150(2) Uani 1 1 d .
C15 C 0.6448(3) 0.04758(7) 0.59816(11) 0.0216(3) Uani 1 1 d .
H15A H 0.7339 0.0690 0.6584 0.032 Uiso 1 1 calc R
H15B H 0.7512 0.0319 0.5500 0.032 Uiso 1 1 calc R
H15C H 0.5590 0.0106 0.6226 0.032 Uiso 1 1 calc R
N1 N 0.06864(19) 0.28145(5) 0.53387(8) 0.0125(2) Uani 1 1 d .
N2 N 0.2091(2) 0.16909(5) 0.55129(8) 0.0150(2) Uani 1 1 d .
O1 O 0.16542(17) 0.23679(5) 0.71690(7) 0.0176(2) Uani 1 1 d .
O2 O -0.18339(17) 0.19838(5) 0.60532(8) 0.0205(2) Uani 1 1 d .
O3 O 0.29847(19) 0.09978(5) 0.68940(7) 0.0204(2) Uani 1 1 d .
O4 O 0.48319(17) 0.09359(4) 0.54412(7) 0.0167(2) Uani 1 1 d .
S1 S 0.05059(6) 0.221222(14) 0.61542(2) 0.01316(8) Uani 1 1 d .

loop_
_atom_site_aniso_label
_atom_site_aniso_U_11
_atom_site_aniso_U_22
_atom_site_aniso_U_33
_atom_site_aniso_U_23
_atom_site_aniso_U_13
_atom_site_aniso_U_12
C1 0.0157(6) 0.0145(5) 0.0129(5) 0.0001(4) 0.0004(4) -0.0024(5)
C2 0.0135(6) 0.0132(5) 0.0137(5) 0.0004(4) 0.0023(4) -0.0011(4)
C3 0.0229(7) 0.0135(6) 0.0111(5) 0.0012(4) 0.0005(5) -0.0019(5)
C4 0.0147(6) 0.0129(5) 0.0102(5) -0.0009(4) 0.0004(4) 0.0009(4)
C5 0.0145(6) 0.0127(5) 0.0099(5) 0.0010(4) 0.0010(4) 0.0005(4)
C6 0.0152(6) 0.0115(5) 0.0104(5) 0.0011(4) -0.0005(4) 0.0017(4)
C7 0.0161(6) 0.0167(6) 0.0137(5) 0.0012(5) 0.0019(5) 0.0018(5)
C8 0.0231(7) 0.0214(6) 0.0133(6) -0.0011(5) 0.0031(5) 0.0071(5)
C9 0.0252(7) 0.0143(6) 0.0165(6) -0.0032(5) -0.0059(5) 0.0053(5)
C10 0.0188(7) 0.0137(6) 0.0219(6) 0.0007(5) -0.0030(5) -0.0014(5)
C11 0.0175(6) 0.0157(6) 0.0157(6) 0.0012(5) 0.0033(5) -0.0003(5)
C12 0.0137(6) 0.0254(7) 0.0200(6) 0.0014(5) 0.0041(5) 0.0007(5)
C13 0.0158(6) 0.0152(6) 0.0203(6) 0.0004(5) 0.0024(5) 0.0006(5)
C14 0.0183(6) 0.0113(5) 0.0143(6) -0.0010(4) -0.0021(5) -0.0014(5)
C15 0.0220(7) 0.0167(6) 0.0247(7) 0.0048(5) -0.0022(5) 0.0049(5)
N1 0.0149(5) 0.0119(5) 0.0107(5) 0.0000(4) 0.0011(4) -0.0008(4)
N2 0.0209(6) 0.0140(5) 0.0101(5) 0.0006(4) 0.0023(4) 0.0035(4)
O1 0.0239(5) 0.0178(4) 0.0110(4) -0.0011(3) 0.0021(4) 0.0011(4)
O2 0.0173(5) 0.0225(5) 0.0223(5) 0.0010(4) 0.0049(4) -0.0051(4)
O3 0.0306(6) 0.0165(5) 0.0136(4) 0.0026(3) 0.0011(4) -0.0005(4)
O4 0.0183(5) 0.0151(4) 0.0159(4) 0.0016(3) -0.0007(4) 0.0038(4)
S1 0.01555(16) 0.01308(14) 0.01112(14) -0.00010(10) 0.00271(11) -0.00068(11)

loop_
_atom_type_symbol
_atom_type_description
_atom_type_scat_dispersion_real
_atom_type_scat_dispersion_imag
_atom_type_scat_source
C C 0.0033 0.0016 'International Tables Vol C Tables 4.2.6.8 and 6.1.1.4'
H H 0.0000 0.0000 'International Tables Vol C Tables 4.2.6.8 and 6.1.1.4'
N N 0.0061 0.0033 'International Tables Vol C Tables 4.2.6.8 and 6.1.1.4'
O O 0.0106 0.0060 'International Tables Vol C Tables 4.2.6.8 and 6.1.1.4'
S S 0.1246 0.1234 'International Tables Vol C Tables 4.2.6.8 and 6.1.1.4'

loop_
_geom_angle_atom_site_label_1
_geom_angle_atom_site_label_2
_geom_angle_atom_site_label_3
_geom_angle
N1 C1 C2 102.26(9)
C12 C2 C13 109.85(11)
C12 C2 C1 110.86(11)
C13 C2 C1 109.86(10)
C12 C2 C3 111.93(11)
C13 C2 C3 110.13(10)
C1 C2 C3 104.09(10)
C4 C3 C2 106.32(10)
N1 C4 C3 103.82(10)
N1 C4 C5 106.44(9)
C3 C4 C5 113.63(11)
N2 C5 C6 113.01(10)
N2 C5 C4 103.47(9)
C6 C5 C4 111.66(10)
C7 C6 C11 119.60(12)
C7 C6 C5 119.60(11)
C11 C6 C5 120.79(11)
C6 C7 C8 120.12(13)
C9 C8 C7 120.10(13)
C8 C9 C10 120.00(12)
C11 C10 C9 120.04(13)
C10 C11 C6 120.11(12)
O3 C14 O4 126.03(12)
O3 C14 N2 123.84(13)
O4 C14 N2 110.12(11)
C4 N1 C1 105.09(10)
C4 N1 S1 106.49(8)
C1 N1 S1 116.36(8)
C14 N2 C5 125.29(11)
C14 N2 S1 121.01(9)
C5 N2 S1 112.62(8)
C14 O4 C15 114.27(10)
O1 S1 O2 119.27(6)
O1 S1 N1 110.94(6)
O2 S1 N1 109.04(6)
O1 S1 N2 111.50(6)
O2 S1 N2 108.47(6)
N1 S1 N2 94.86(5)

loop_
_geom_bond_atom_site_label_1
_geom_bond_atom_site_label_2
_geom_bond_distance
C1 N1 1.4935(16)
C1 C2 1.5419(17)
C2 C12 1.5263(18)
C2 C13 1.5320(18)
C2 C3 1.5558(17)
C3 C4 1.5233(17)
C4 N1 1.4891(15)
C4 C5 1.5577(17)
C5 N2 1.4787(15)
C5 C6 1.5083(16)
C6 C7 1.3913(18)
C6 C11 1.3959(18)
C7 C8 1.3921(18)
C8 C9 1.385(2)
C9 C10 1.392(2)
C10 C11 1.3873(18)
C14 O3 1.2037(16)
C14 O4 1.3394(16)
C14 N2 1.3814(16)
C15 O4 1.4463(15)
N1 S1 1.6314(11)
N2 S1 1.6898(11)
O1 S1 1.4246(10)
O2 S1 1.4272(10)

loop_
_geom_torsion_atom_site_label_1
_geom_torsion_atom_site_label_2
_geom_torsion_atom_site_label_3
_geom_torsion_atom_site_label_4
_geom_torsion
N1 C1 C2 C12 -151.05(10)
N1 C1 C2 C13 87.35(12)
N1 C1 C2 C3 -30.55(12)
C12 C2 C3 C4 127.42(12)
C13 C2 C3 C4 -110.08(12)
C1 C2 C3 C4 7.64(13)
C2 C3 C4 N1 18.34(13)
C2 C3 C4 C5 -96.86(12)
N1 C4 C5 N2 30.94(12)
C3 C4 C5 N2 144.57(10)
N1 C4 C5 C6 152.78(10)
C3 C4 C5 C6 -93.59(12)
N2 C5 C6 C7 -135.88(12)
C4 C5 C6 C7 107.96(13)
N2 C5 C6 C11 45.46(16)
C4 C5 C6 C11 -70.70(14)
C11 C6 C7 C8 -0.70(19)
C5 C6 C7 C8 -179.38(11)
C6 C7 C8 C9 -0.56(19)
C7 C8 C9 C10 0.9(2)
C8 C9 C10 C11 -0.1(2)
C9 C10 C11 C6 -1.2(2)
C7 C6 C11 C10 1.58(19)
C5 C6 C11 C10 -179.76(12)
C3 C4 N1 C1 -38.75(12)
C5 C4 N1 C1 81.44(11)
C3 C4 N1 S1 -162.77(8)
C5 C4 N1 S1 -42.58(11)
C2 C1 N1 C4 43.51(12)
C2 C1 N1 S1 161.01(8)
O3 C14 N2 C5 -177.52(12)
O4 C14 N2 C5 1.57(17)
O3 C14 N2 S1 15.26(18)
O4 C14 N2 S1 -165.65(9)
C6 C5 N2 C14 62.72(16)
C4 C5 N2 C14 -176.35(11)
C6 C5 N2 S1 -129.13(10)
C4 C5 N2 S1 -8.20(12)
O3 C14 O4 C15 -10.52(18)
N2 C14 O4 C15 170.42(11)
C4 N1 S1 O1 148.61(8)
C1 N1 S1 O1 31.89(11)
C4 N1 S1 O2 -78.08(9)
C1 N1 S1 O2 165.20(9)
C4 N1 S1 N2 33.37(9)
C1 N1 S1 N2 -83.35(9)
C14 N2 S1 O1 39.28(12)
C5 N2 S1 O1 -129.44(9)
C14 N2 S1 O2 -94.01(11)
C5 N2 S1 O2 97.27(9)
C14 N2 S1 N1 154.06(11)
C5 N2 S1 N1 -14.66(9)
